data_4074578
loop_
_publ_author_name
'Kuan, Seah Ling'
'Tay, Elaine Phuay Leng'
'Leong, Weng Kee'
'Goh, Lai Yoong'
'Lin, Ching Yeh'
'Gill, Peter M. W.'
'Webster, Richard D.'

_publ_section_title
;
 Highly Oxidized Ruthenium Organometallic Compounds. The Synthesis and
 One-Electron Electrochemical Oxidation of [Cp*RuIVCl2(S2CR)] (Cp* =
 \h5-C5Me5, R = NMe2, NEt2, OiPr)
;
_journal_issue 26
_journal_name_full Organometallics
_journal_page_first 6134
_journal_paper_doi 10.1021/om060866z
_journal_volume 25
_journal_year 2006
_chemical_formula_sum 'C13 H21 Cl2 N Ru S2'
_chemical_formula_weight 427.40
_chemical_name_systematic
; 
 ? 
;
_space_group_IT_number 19
_symmetry_cell_setting orthorhombic
_symmetry_space_group_name_Hall 'P 2ac 2ab'
_symmetry_space_group_name_H-M 'P 21 21 21'
_atom_sites_solution_hydrogens geom
_atom_sites_solution_primary direct
_atom_sites_solution_secondary difmap
_audit_creation_method SHELXL-97
_cell_angle_alpha 90.00
_cell_angle_beta 90.00
_cell_angle_gamma 90.00
_cell_formula_units_Z 4
_cell_length_a 8.6825(5)
_cell_length_b 11.6053(7)
_cell_length_c 17.1190(10)
_cell_measurement_reflns_used 2571
_cell_measurement_temperature 223(2)
_cell_measurement_theta_max 25.38
_cell_measurement_theta_min 2.38
_cell_volume 1724.96(18)
_computing_cell_refinement 'Bruker SMART'
_computing_data_collection 'Bruker SMART'
_computing_data_reduction 'Bruker SHELXTL'
_computing_molecular_graphics 'Bruker SHELXTL'
_computing_publication_material 'Bruker SHELXTL'
_computing_structure_refinement 'Bruker SHELXTL'
_computing_structure_solution 'Bruker SHELXTL'
_diffrn_ambient_temperature 223(2)
_diffrn_measured_fraction_theta_full 0.949
_diffrn_measured_fraction_theta_max 0.949
_diffrn_measurement_device_type 'CCD area detector'
_diffrn_measurement_method 'phi and omega scans'
_diffrn_radiation_monochromator graphite
_diffrn_radiation_source 'sealed tube'
_diffrn_radiation_type MoK\a
_diffrn_radiation_wavelength 0.71073
_diffrn_reflns_av_R_equivalents 0.0575
_diffrn_reflns_av_sigmaI/netI 0.0841
_diffrn_reflns_limit_h_max 12
_diffrn_reflns_limit_h_min -12
_diffrn_reflns_limit_k_max 16
_diffrn_reflns_limit_k_min 0
_diffrn_reflns_limit_l_max 24
_diffrn_reflns_limit_l_min 0
_diffrn_reflns_number 13792
_diffrn_reflns_theta_full 30.84
_diffrn_reflns_theta_max 30.84
_diffrn_reflns_theta_min 2.12
_exptl_absorpt_coefficient_mu 1.447
_exptl_absorpt_correction_T_max 0.914503
_exptl_absorpt_correction_T_min 0.706010
_exptl_absorpt_correction_type sadabs
_exptl_crystal_colour black
_exptl_crystal_density_diffrn 1.646
_exptl_crystal_density_method 'not measured'
_exptl_crystal_description block
_exptl_crystal_F_000 864
_exptl_crystal_size_max 0.07
_exptl_crystal_size_mid 0.08
_exptl_crystal_size_min 0.18
_refine_diff_density_max 1.883
_refine_diff_density_min -0.743
_refine_diff_density_rms 0.108
_refine_ls_abs_structure_details 'Flack H D (1983), Acta Cryst. A39, 876-881'
_refine_ls_abs_structure_Flack 0.00
_refine_ls_extinction_method none
_refine_ls_goodness_of_fit_ref 0.869
_refine_ls_hydrogen_treatment mixed
_refine_ls_matrix_type full
_refine_ls_number_parameters 179
_refine_ls_number_reflns 4998
_refine_ls_number_restraints 0
_refine_ls_restrained_S_all 0.869
_refine_ls_R_factor_all 0.0631
_refine_ls_R_factor_gt 0.0444
_refine_ls_shift/su_max 0.024
_refine_ls_shift/su_mean 0.002
_refine_ls_structure_factor_coef Fsqd
_refine_ls_weighting_details 'calc w=1/[\s^2^(Fo^2^)+(0.0238P)^2^+0.0000P] where P=(Fo^2^+2Fc^2^)/3'
_refine_ls_weighting_scheme calc
_refine_ls_wR_factor_gt 0.0688
_refine_ls_wR_factor_ref 0.0734
_reflns_number_gt 3764
_reflns_number_total 4998
_reflns_threshold_expression >2sigma(I)
_cod_data_source_file om060866zsi20060922_010829.cif
_cod_data_source_block et4
_cod_depositor_comments
;
The following automatic conversions were performed:

'_symmetry_cell_setting' value 'Orthorhombic' changed to
'orthorhombic' according to
/home/saulius/struct/CIF-dictionaries/cif_core.dic dictionary named
'cif_core.dic' version 2.4.1 from 2010-06-29.

Automatic conversion script
Id: cif_fix_values 1715 2011-07-08 13:25:40Z adriana 
;
_cod_original_sg_symbol_H-M 'P2(1)2(1)2(1) '
_cod_database_code 4074578

loop_
_symmetry_equiv_pos_as_xyz
'x, y, z'
'-x+1/2, -y, z+1/2'
'-x, y+1/2, -z+1/2'
'x+1/2, -y+1/2, -z'

loop_
_atom_site_label
_atom_site_type_symbol
_atom_site_fract_x
_atom_site_fract_y
_atom_site_fract_z
_atom_site_U_iso_or_equiv
_atom_site_adp_type
_atom_site_occupancy
_atom_site_symmetry_multiplicity
_atom_site_calc_flag
_atom_site_refinement_flags
Ru1 Ru 0.20025(3) 0.50465(3) 0.128323(16) 0.02263(8) Uani 1 1 d .
S1 S 0.00644(14) 0.36252(10) 0.14350(7) 0.0349(3) Uani 1 1 d .
S2 S 0.03754(11) 0.50835(14) 0.01733(5) 0.0317(2) Uani 1 1 d .
Cl1 Cl 0.39104(12) 0.51093(15) 0.02652(6) 0.0470(3) Uani 1 1 d .
Cl2 Cl 0.35398(14) 0.34715(12) 0.17599(9) 0.0451(4) Uani 1 1 d .
N11 N -0.2013(4) 0.3592(3) 0.0255(2) 0.0339(9) Uani 1 1 d .
C1 C 0.0577(5) 0.6331(4) 0.1848(3) 0.0328(11) Uani 1 1 d .
C2 C 0.1422(6) 0.5728(4) 0.2443(3) 0.0349(12) Uani 1 1 d .
C3 C 0.3013(6) 0.6011(4) 0.2360(2) 0.0299(10) Uani 1 1 d .
C4 C 0.3167(6) 0.6737(4) 0.1711(3) 0.0306(12) Uani 1 1 d .
C5 C 0.1687(5) 0.6917(4) 0.1380(3) 0.0362(11) Uani 1 1 d .
C10 C -0.1153(5) 0.6434(5) 0.1801(3) 0.0587(16) Uani 1 1 d .
H10A H -0.1620 0.5717 0.1971 0.088 Uiso 1 1 calc R
H10B H -0.1454 0.6593 0.1266 0.088 Uiso 1 1 calc R
H10C H -0.1496 0.7057 0.2136 0.088 Uiso 1 1 calc R
C11 C -0.0775(5) 0.4024(4) 0.0571(3) 0.0292(10) Uani 1 1 d .
C12 C -0.2558(5) 0.3975(4) -0.0507(3) 0.0441(14) Uani 1 1 d .
H12A H -0.3510 0.4403 -0.0444 0.066 Uiso 1 1 calc R
H12B H -0.2741 0.3310 -0.0838 0.066 Uiso 1 1 calc R
H12C H -0.1787 0.4466 -0.0746 0.066 Uiso 1 1 calc R
C13 C -0.2876(6) 0.2676(4) 0.0640(3) 0.0516(14) Uani 1 1 d .
H13A H -0.2732 0.1959 0.0358 0.077 Uiso 1 1 calc R
H13B H -0.3961 0.2872 0.0648 0.077 Uiso 1 1 calc R
H13C H -0.2507 0.2586 0.1172 0.077 Uiso 1 1 calc R
C20 C 0.0742(5) 0.5062(6) 0.3113(2) 0.0606(14) Uani 1 1 d .
H20A H 0.0765 0.5532 0.3581 0.091 Uiso 1 1 calc R
H20B H 0.1338 0.4366 0.3198 0.091 Uiso 1 1 calc R
H20C H -0.0314 0.4858 0.2992 0.091 Uiso 1 1 calc R
C30 C 0.4298(6) 0.5651(4) 0.2888(3) 0.0497(14) Uani 1 1 d .
H30A H 0.5010 0.5164 0.2603 0.074 Uiso 1 1 calc R
H30B H 0.3881 0.5227 0.3328 0.074 Uiso 1 1 calc R
H30C H 0.4835 0.6329 0.3077 0.074 Uiso 1 1 calc R
C40 C 0.4634(6) 0.7261(5) 0.1429(3) 0.0530(15) Uani 1 1 d .
H40A H 0.5037 0.7778 0.1824 0.080 Uiso 1 1 calc R
H40B H 0.4442 0.7688 0.0952 0.080 Uiso 1 1 calc R
H40C H 0.5379 0.6656 0.1327 0.080 Uiso 1 1 calc R
C50 C 0.1339(6) 0.7726(4) 0.0713(3) 0.0530(16) Uani 1 1 d .
H50A H 0.1561 0.8511 0.0872 0.080 Uiso 1 1 calc R
H50B H 0.0260 0.7662 0.0573 0.080 Uiso 1 1 calc R
H50C H 0.1972 0.7525 0.0267 0.080 Uiso 1 1 calc R

loop_
_atom_site_aniso_label
_atom_site_aniso_U_11
_atom_site_aniso_U_22
_atom_site_aniso_U_33
_atom_site_aniso_U_23
_atom_site_aniso_U_13
_atom_site_aniso_U_12
Ru1 0.02454(14) 0.02279(14) 0.02057(13) -0.0013(2) 0.00082(13) 0.0000(2)
S1 0.0351(6) 0.0316(6) 0.0381(7) 0.0066(6) -0.0014(6) -0.0050(5)
S2 0.0359(6) 0.0345(6) 0.0248(5) 0.0003(7) -0.0044(4) -0.0043(7)
Cl1 0.0389(6) 0.0663(9) 0.0360(6) -0.0109(9) 0.0144(5) -0.0104(9)
Cl2 0.0412(8) 0.0339(7) 0.0602(9) 0.0036(7) -0.0118(7) 0.0104(6)
N11 0.0243(18) 0.031(2) 0.046(2) -0.0080(18) -0.006(2) 0.001(2)
C1 0.036(3) 0.030(3) 0.032(3) -0.015(2) 0.001(2) 0.002(2)
C2 0.045(3) 0.032(3) 0.028(2) -0.004(2) 0.010(2) -0.005(2)
C3 0.036(2) 0.032(2) 0.022(2) -0.0102(19) -0.005(2) -0.002(2)
C4 0.038(3) 0.029(3) 0.025(2) -0.0084(19) 0.000(2) -0.008(2)
C5 0.046(3) 0.026(2) 0.036(3) -0.009(2) -0.006(2) 0.005(2)
C10 0.029(3) 0.071(4) 0.076(4) -0.025(3) 0.000(3) 0.012(3)
C11 0.032(2) 0.026(2) 0.030(2) -0.004(2) 0.001(2) 0.004(2)
C12 0.032(3) 0.054(3) 0.046(3) -0.022(3) -0.012(2) 0.006(2)
C13 0.032(3) 0.045(3) 0.077(4) -0.006(3) -0.004(3) -0.013(3)
C20 0.074(3) 0.076(4) 0.031(2) -0.012(4) 0.017(2) -0.020(5)
C30 0.061(4) 0.048(3) 0.040(3) -0.006(3) -0.025(3) 0.001(3)
C40 0.053(3) 0.058(4) 0.048(3) -0.009(3) 0.004(3) -0.023(3)
C50 0.087(4) 0.028(3) 0.044(3) 0.000(2) -0.025(3) 0.002(3)

loop_
_atom_type_symbol
_atom_type_description
_atom_type_scat_dispersion_real
_atom_type_scat_dispersion_imag
_atom_type_scat_source
C C 0.0033 0.0016 'International Tables Vol C Tables 4.2.6.8 and 6.1.1.4'
H H 0.0000 0.0000 'International Tables Vol C Tables 4.2.6.8 and 6.1.1.4'
N N 0.0061 0.0033 'International Tables Vol C Tables 4.2.6.8 and 6.1.1.4'
S S 0.1246 0.1234 'International Tables Vol C Tables 4.2.6.8 and 6.1.1.4'
Cl Cl 0.1484 0.1585 'International Tables Vol C Tables 4.2.6.8 and 6.1.1.4'
Ru Ru -1.2594 0.8363 'International Tables Vol C Tables 4.2.6.8 and 6.1.1.4'

loop_
_geom_angle_atom_site_label_1
_geom_angle_atom_site_label_2
_geom_angle_atom_site_label_3
_geom_angle
C1 Ru1 C5 38.17(16)
C1 Ru1 C2 38.49(17)
C5 Ru1 C2 63.04(18)
C1 Ru1 C4 61.78(17)
C5 Ru1 C4 36.45(17)
C2 Ru1 C4 60.74(17)
C1 Ru1 C3 62.03(17)
C5 Ru1 C3 60.75(16)
C2 Ru1 C3 36.62(16)
C4 Ru1 C3 35.05(15)
C1 Ru1 S2 90.26(13)
C5 Ru1 S2 88.18(13)
C2 Ru1 S2 125.59(13)
C4 Ru1 S2 119.76(13)
C3 Ru1 S2 148.35(12)
C1 Ru1 S1 91.39(12)
C5 Ru1 S1 126.26(13)
C2 Ru1 S1 89.35(13)
C4 Ru1 S1 149.45(13)
C3 Ru1 S1 121.02(12)
S2 Ru1 S1 71.16(4)
C1 Ru1 Cl1 134.11(14)
C5 Ru1 Cl1 96.35(14)
C2 Ru1 Cl1 143.34(13)
C4 Ru1 Cl1 84.43(13)
C3 Ru1 Cl1 107.42(12)
S2 Ru1 Cl1 80.15(4)
S1 Ru1 Cl1 126.11(5)
C1 Ru1 Cl2 133.54(14)
C5 Ru1 Cl2 142.67(12)
C2 Ru1 Cl2 95.42(13)
C4 Ru1 Cl2 107.06(13)
C3 Ru1 Cl2 83.56(12)
S2 Ru1 Cl2 128.09(6)
S1 Ru1 Cl2 80.10(5)
Cl1 Ru1 Cl2 83.49(5)
C11 S1 Ru1 91.12(15)
C11 S2 Ru1 90.90(15)
C11 N11 C12 121.5(4)
C11 N11 C13 121.0(4)
C12 N11 C13 117.4(4)
C5 C1 C2 106.6(4)
C5 C1 C10 127.3(5)
C2 C1 C10 125.8(5)
C5 C1 Ru1 72.0(2)
C2 C1 Ru1 71.9(3)
C10 C1 Ru1 126.8(3)
C3 C2 C1 108.1(4)
C3 C2 C20 125.1(4)
C1 C2 C20 126.2(4)
C3 C2 Ru1 76.7(2)
C1 C2 Ru1 69.6(2)
C20 C2 Ru1 126.5(4)
C4 C3 C2 108.1(4)
C4 C3 C30 125.2(5)
C2 C3 C30 126.7(4)
C4 C3 Ru1 72.4(2)
C2 C3 Ru1 66.7(2)
C30 C3 Ru1 128.7(3)
C3 C4 C5 108.6(5)
C3 C4 C40 125.6(5)
C5 C4 C40 125.8(4)
C3 C4 Ru1 72.6(2)
C5 C4 Ru1 66.7(2)
C40 C4 Ru1 127.8(3)
C4 C5 C1 108.6(4)
C4 C5 C50 125.1(5)
C1 C5 C50 125.9(4)
C4 C5 Ru1 76.8(3)
C1 C5 Ru1 69.8(2)
C50 C5 Ru1 125.7(3)
N11 C11 S1 127.3(3)
N11 C11 S2 126.0(3)
S1 C11 S2 106.7(2)

loop_
_geom_bond_atom_site_label_1
_geom_bond_atom_site_label_2
_geom_bond_distance
Ru1 C1 2.166(4)
Ru1 C5 2.194(4)
Ru1 C2 2.196(4)
Ru1 C4 2.326(4)
Ru1 C3 2.328(4)
Ru1 S2 2.3681(10)
Ru1 S1 2.3706(12)
Ru1 Cl1 2.4056(10)
Ru1 Cl2 2.4059(13)
S1 C11 1.712(5)
S2 C11 1.724(4)
N11 C11 1.304(5)
N11 C12 1.456(6)
N11 C13 1.459(6)
C1 C5 1.426(6)
C1 C2 1.438(6)
C1 C10 1.508(6)
C2 C3 1.427(6)
C2 C20 1.504(6)
C3 C4 1.401(6)
C3 C30 1.496(6)
C4 C5 1.419(7)
C4 C40 1.492(6)
C5 C50 1.508(6)
